data_4110021
loop_
_publ_author_name
'Nathan M. West'
'Peter S. White'
'Joseph L. Templeton'

_publ_section_title
;
 Facile Dehydrogenation of Ethers and Alkanes with a\b-Diiminate Pt
 Fragment
;
_journal_name_full 'Journal of the American Chemical Society'
_journal_page_first 12372
_journal_page_last 12373
_journal_paper_doi 10.1021/ja074488g
_journal_volume 129
_journal_year 2007
_chemical_formula_sum 'C19 H20 N2 O Pt'
_chemical_formula_weight 487.46
_chemical_name_systematic
;
 ?
;
_space_group_IT_number 2
_symmetry_cell_setting triclinic
_symmetry_space_group_name_Hall '-P 1'
_symmetry_space_group_name_H-M 'P -1'
_atom_sites_solution_hydrogens geom
_atom_sites_solution_primary direct
_atom_sites_solution_secondary difmap
_audit_creation_method SHELXL-97
_cell_angle_alpha 99.0630(10)
_cell_angle_beta 93.3700(10)
_cell_angle_gamma 115.3530(10)
_cell_formula_units_Z 4
_cell_length_a 9.3350(7)
_cell_length_b 10.3431(7)
_cell_length_c 20.4134(18)
_cell_measurement_reflns_used 6001
_cell_measurement_temperature 273(2)
_cell_measurement_theta_max 32.06
_cell_measurement_theta_min 5.58
_cell_volume 1741.2(2)
_computing_cell_refinement 'Bruker SMART'
_computing_data_collection 'Bruker SMART'
_computing_data_reduction 'Bruker SAINT'
_computing_molecular_graphics 'Bruker SHELXTL'
_computing_publication_material 'Bruker SHELXTL'
_computing_structure_refinement 'SHELXL-97 (Sheldrick, 1997)'
_computing_structure_solution 'SHELXS-97 (Sheldrick, 1990)'
_diffrn_ambient_temperature 273(2)
_diffrn_measured_fraction_theta_full 0.829
_diffrn_measured_fraction_theta_max 0.829
_diffrn_measurement_device_type 'CCD area detector'
_diffrn_measurement_method 'phi and omega scans'
_diffrn_radiation_monochromator graphite
_diffrn_radiation_source 'fine-focus sealed tube'
_diffrn_radiation_type MoK\a
_diffrn_radiation_wavelength 0.71073
_diffrn_reflns_av_R_equivalents 0.0188
_diffrn_reflns_av_sigmaI/netI 0.0340
_diffrn_reflns_limit_h_max 9
_diffrn_reflns_limit_h_min -13
_diffrn_reflns_limit_k_max 14
_diffrn_reflns_limit_k_min -14
_diffrn_reflns_limit_l_max 28
_diffrn_reflns_limit_l_min -28
_diffrn_reflns_number 11993
_diffrn_reflns_theta_full 30.00
_diffrn_reflns_theta_max 30.00
_diffrn_reflns_theta_min 5.58
_exptl_absorpt_coefficient_mu 8.064
_exptl_absorpt_correction_type none
_exptl_crystal_colour clear
_exptl_crystal_density_diffrn 1.859
_exptl_crystal_density_meas 0
_exptl_crystal_description plate
_exptl_crystal_F_000 936
_exptl_crystal_size_max 0.30
_exptl_crystal_size_mid 0.20
_exptl_crystal_size_min 0.05
_refine_diff_density_max 4.139
_refine_diff_density_min -2.202
_refine_diff_density_rms 0.212
_refine_ls_extinction_coef 0.0001(3)
_refine_ls_extinction_expression Fc^*^=kFc[1+0.001xFc^2^\l^3^/sin(2\q)]^-1/4^
_refine_ls_extinction_method SHELXL
_refine_ls_goodness_of_fit_ref 1.024
_refine_ls_hydrogen_treatment mixed
_refine_ls_matrix_type full
_refine_ls_number_parameters 433
_refine_ls_number_reflns 8418
_refine_ls_number_restraints 9
_refine_ls_restrained_S_all 1.023
_refine_ls_R_factor_all 0.0449
_refine_ls_R_factor_gt 0.0357
_refine_ls_shift/su_max 0.002
_refine_ls_shift/su_mean 0.000
_refine_ls_structure_factor_coef Fsqd
_refine_ls_weighting_details 'calc w=1/[\s^2^(Fo^2^)+(0.0628P)^2^+0.0000P] where P=(Fo^2^+2Fc^2^)/3'
_refine_ls_weighting_scheme calc
_refine_ls_wR_factor_gt 0.0873
_refine_ls_wR_factor_ref 0.0929
_reflns_number_gt 7032
_reflns_number_total 8418
_reflns_threshold_expression >2sigma(I)
_cod_data_source_file ja074488gsi20070619_063028.cif
_cod_data_source_block c05318
_cod_database_code 4110021

loop_
_symmetry_equiv_pos_as_xyz
'x, y, z'
'-x, -y, -z'

loop_
_atom_site_label
_atom_site_type_symbol
_atom_site_fract_x
_atom_site_fract_y
_atom_site_fract_z
_atom_site_U_iso_or_equiv
_atom_site_adp_type
_atom_site_occupancy
_atom_site_symmetry_multiplicity
_atom_site_calc_flag
_atom_site_refinement_flags
_atom_site_disorder_assembly
_atom_site_disorder_group
Pt1 Pt 0.75880(2) 0.531584(18) 0.229551(8) 0.01379(7) Uani 0.565(11) 1 d PD A 1
C1 C 0.9790(10) 0.6034(14) 0.2394(14) 0.0215(14) Uani 0.565(11) 1 d PD A 1
O2 O 1.1120(8) 0.6480(8) 0.2416(3) 0.027(2) Uani 0.565(11) 1 d PD A 1
C3 C 0.787(3) 0.6033(19) 0.1394(5) 0.0215(14) Uani 0.565(11) 1 d PD A 1
H3A H 0.8986 0.6583 0.1372 0.032 Uiso 0.565(11) 1 calc PR A 1
H3B H 0.7335 0.6641 0.1366 0.032 Uiso 0.565(11) 1 calc PR A 1
H3C H 0.7410 0.5206 0.1028 0.032 Uiso 0.565(11) 1 calc PR A 1
Pt1A Pt 0.75880(2) 0.531584(18) 0.229551(8) 0.01379(7) Uani 0.435(11) 1 d PD A 2
C1A C 0.803(3) 0.610(3) 0.1536(6) 0.0215(14) Uani 0.435(11) 1 d PD A 2
O2A O 0.8385(12) 0.6603(11) 0.1087(4) 0.034(3) Uani 0.435(11) 1 d PD A 2
C3A C 1.0041(12) 0.592(2) 0.240(2) 0.0215(14) Uani 0.435(11) 1 d PD A 2
H3A1 H 1.0480 0.6340 0.2029 0.032 Uiso 0.435(11) 1 calc PR A 2
H3A2 H 1.0215 0.5073 0.2412 0.032 Uiso 0.435(11) 1 calc PR A 2
H3A3 H 1.0556 0.6624 0.2811 0.032 Uiso 0.435(11) 1 calc PR A 2
N4 N 0.7359(5) 0.4492(4) 0.31640(19) 0.0172(8) Uani 1 1 d . A 1
C5 C 0.5973(7) 0.3742(5) 0.3385(2) 0.0194(10) Uani 1 1 d . A 1
C6 C 0.4493(7) 0.3498(6) 0.3084(2) 0.0206(10) Uani 1 1 d . A 1
H6 H 0.3635 0.2969 0.3294 0.025 Uiso 1 1 calc R A 1
C7 C 0.4077(6) 0.3925(5) 0.2508(2) 0.0159(9) Uani 1 1 d . A 1
N8 N 0.5152(5) 0.4667(4) 0.21352(19) 0.0169(8) Uani 1 1 d . A 1
C9 C 0.8788(6) 0.4637(5) 0.3538(2) 0.0158(9) Uani 1 1 d . A 1
C10 C 0.9798(7) 0.5927(6) 0.3983(2) 0.0204(10) Uani 1 1 d . A 1
H10 H 0.9527 0.6700 0.4051 0.024 Uiso 1 1 calc R A 1
C11 C 1.1208(7) 0.6078(6) 0.4328(3) 0.0235(11) Uani 1 1 d . A 1
H11 H 1.1878 0.6947 0.4622 0.028 Uiso 1 1 calc R A 1
C12 C 1.1610(7) 0.4913(6) 0.4229(3) 0.0235(11) Uani 1 1 d . A 1
H12 H 1.2551 0.5003 0.4457 0.028 Uiso 1 1 calc R A 1
C13 C 1.0604(7) 0.3628(6) 0.3790(3) 0.0232(11) Uani 1 1 d . A 1
H13 H 1.0870 0.2852 0.3727 0.028 Uiso 1 1 calc R A 1
C14 C 0.9197(7) 0.3477(6) 0.3441(2) 0.0213(11) Uani 1 1 d . A 1
H14 H 0.8532 0.2608 0.3145 0.026 Uiso 1 1 calc R A 1
C15 C 0.6009(7) 0.3122(6) 0.4007(3) 0.0237(11) Uani 1 1 d . A 1
H15A H 0.6253 0.2307 0.3904 0.036 Uiso 1 1 calc R A 1
H15B H 0.4983 0.2805 0.4161 0.036 Uiso 1 1 calc R A 1
H15C H 0.6815 0.3862 0.4352 0.036 Uiso 1 1 calc R A 1
C16 C 0.2339(7) 0.3509(7) 0.2310(3) 0.0292(12) Uani 1 1 d . A 1
H16A H 0.2174 0.4373 0.2373 0.044 Uiso 1 1 calc R A 1
H16B H 0.1708 0.2866 0.2584 0.044 Uiso 1 1 calc R A 1
H16C H 0.2022 0.3022 0.1848 0.044 Uiso 1 1 calc R A 1
C17 C 0.4506(6) 0.5040(5) 0.1569(2) 0.0143(9) Uani 1 1 d . A 1
C18 C 0.4275(7) 0.6298(6) 0.1654(3) 0.0222(11) Uani 1 1 d . A 1
H18 H 0.4588 0.6933 0.2069 0.027 Uiso 1 1 calc R A 1
C19 C 0.3571(7) 0.6599(6) 0.1114(3) 0.0234(11) Uani 1 1 d . A 1
H19 H 0.3384 0.7421 0.1175 0.028 Uiso 1 1 calc R A 1
C21 C 0.3411(7) 0.4447(6) 0.0404(2) 0.0245(11) Uani 1 1 d . A 1
H21 H 0.3129 0.3827 -0.0014 0.029 Uiso 1 1 calc R A 1
C22 C 0.4094(7) 0.4142(6) 0.0944(2) 0.0219(10) Uani 1 1 d . A 1
H22 H 0.4277 0.3318 0.0884 0.026 Uiso 1 1 calc R A 1
Pt2 Pt 0.82310(2) 0.968918(18) 0.252573(8) 0.01392(7) Uani 1 1 d D B 1
C31 C 0.9733(6) 0.9810(6) 0.1953(3) 0.0215(10) Uani 1 1 d D B 1
O32 O 1.0684(6) 0.9842(6) 0.1632(2) 0.0422(11) Uani 1 1 d D B 1
C33 C 0.9741(7) 0.9322(6) 0.3185(3) 0.0291(13) Uani 1 1 d D B 1
H33A H 1.0693 0.9440 0.2993 0.044 Uiso 1 1 calc R B 1
H33B H 0.9202 0.8348 0.3263 0.044 Uiso 1 1 calc R B 1
H33C H 1.0023 1.0011 0.3601 0.044 Uiso 1 1 calc R B 1
N34 N 0.6883(5) 1.0233(4) 0.18722(19) 0.0150(8) Uani 1 1 d . B 1
C35 C 0.5533(6) 1.0326(5) 0.1975(2) 0.0171(9) Uani 1 1 d . B 1
C36 C 0.4749(6) 0.9931(6) 0.2533(2) 0.0187(10) Uani 1 1 d . B 1
H36 H 0.3767 0.9961 0.2534 0.022 Uiso 1 1 calc R B 1
C37 C 0.5243(7) 0.9504(5) 0.3077(2) 0.0191(10) Uani 1 1 d . B 1
N38 N 0.6581(5) 0.9375(4) 0.3181(2) 0.0148(8) Uani 1 1 d . B 1
C39 C 0.7560(6) 1.0684(5) 0.1278(2) 0.0167(9) Uani 1 1 d . B 1
C40 C 0.7357(7) 0.9647(6) 0.0716(3) 0.0234(11) Uani 1 1 d . B 1
H40 H 0.6738 0.8661 0.0712 0.028 Uiso 1 1 calc R B 1
C41 C 0.8075(8) 1.0071(7) 0.0159(3) 0.0301(13) Uani 1 1 d . B 1
H41 H 0.7945 0.9374 -0.0217 0.036 Uiso 1 1 calc R B 1
C42 C 0.8988(7) 1.1550(7) 0.0168(3) 0.0301(13) Uani 1 1 d . B 1
H42 H 0.9462 1.1839 -0.0206 0.036 Uiso 1 1 calc R B 1
C43 C 0.8470(7) 1.2152(6) 0.1289(3) 0.0205(10) Uani 1 1 d . B 1
H43 H 0.8602 1.2848 0.1666 0.025 Uiso 1 1 calc R B 1
C44 C 0.4068(7) 0.9108(6) 0.3593(3) 0.0241(11) Uani 1 1 d . B 1
H44A H 0.3686 0.8092 0.3606 0.036 Uiso 1 1 calc R B 1
H44B H 0.3180 0.9298 0.3468 0.036 Uiso 1 1 calc R B 1
H44C H 0.4606 0.9689 0.4028 0.036 Uiso 1 1 calc R B 1
C45 C 0.6894(6) 0.8993(5) 0.3811(2) 0.0154(9) Uani 1 1 d . B 1
C46 C 0.7751(7) 1.0095(6) 0.4374(2) 0.0207(10) Uani 1 1 d . B 1
H46 H 0.8124 1.1072 0.4346 0.025 Uiso 1 1 calc R B 1
C47 C 0.8038(7) 0.9718(6) 0.4975(2) 0.0221(11) Uani 1 1 d . B 1
H47 H 0.8594 1.0445 0.5352 0.027 Uiso 1 1 calc R B 1
C48 C 0.7493(7) 0.8247(6) 0.5015(2) 0.0218(11) Uani 1 1 d . B 1
H48 H 0.7687 0.7997 0.5417 0.026 Uiso 1 1 calc R B 1
C49 C 0.6665(7) 0.7168(6) 0.4453(3) 0.0241(11) Uani 1 1 d . B 1
H49 H 0.6302 0.6191 0.4481 0.029 Uiso 1 1 calc R B 1
C50 C 0.6369(7) 0.7528(6) 0.3848(2) 0.0201(10) Uani 1 1 d . B 1
H50 H 0.5825 0.6797 0.3471 0.024 Uiso 1 1 calc R B 1
C52 C 0.9195(7) 1.2586(7) 0.0725(3) 0.0307(13) Uani 1 1 d . B 1
H52 H 0.9813 1.3572 0.0729 0.037 Uiso 1 1 calc R B 1
C53 C 0.4751(7) 1.0849(6) 0.1475(3) 0.0238(11) Uani 1 1 d . B 1
H53A H 0.5348 1.1887 0.1522 0.036 Uiso 1 1 calc R B 1
H53B H 0.3674 1.0617 0.1558 0.036 Uiso 1 1 calc R B 1
H53C H 0.4733 1.0374 0.1029 0.036 Uiso 1 1 calc R B 1
C55 C 0.3147(7) 0.5689(6) 0.0490(3) 0.0234(11) Uani 1 1 d . A 1
H55 H 0.2691 0.5904 0.0130 0.028 Uiso 1 1 calc R A 1

loop_
_atom_site_aniso_label
_atom_site_aniso_U_11
_atom_site_aniso_U_22
_atom_site_aniso_U_33
_atom_site_aniso_U_23
_atom_site_aniso_U_13
_atom_site_aniso_U_12
Pt1 0.01474(11) 0.01266(10) 0.01374(10) 0.00248(6) 0.00165(7) 0.00597(7)
C1 0.022(4) 0.021(2) 0.022(2) 0.007(3) 0.003(4) 0.0094(19)
O2 0.021(4) 0.032(4) 0.029(4) 0.005(3) 0.002(3) 0.012(3)
C3 0.022(4) 0.021(2) 0.022(2) 0.007(3) 0.003(4) 0.0094(19)
Pt1A 0.01474(11) 0.01266(10) 0.01374(10) 0.00248(6) 0.00165(7) 0.00597(7)
C1A 0.022(4) 0.021(2) 0.022(2) 0.007(3) 0.003(4) 0.0094(19)
O2A 0.027(6) 0.047(6) 0.021(5) 0.016(4) 0.003(4) 0.006(5)
C3A 0.022(4) 0.021(2) 0.022(2) 0.007(3) 0.003(4) 0.0094(19)
N4 0.021(2) 0.014(2) 0.0160(18) 0.0022(15) 0.0005(16) 0.0084(17)
C5 0.025(3) 0.016(2) 0.016(2) 0.0002(17) -0.0001(19) 0.010(2)
C6 0.018(3) 0.024(3) 0.021(2) 0.0068(19) 0.007(2) 0.009(2)
C7 0.011(2) 0.015(2) 0.020(2) 0.0024(17) 0.0032(18) 0.0046(18)
N8 0.018(2) 0.017(2) 0.0142(17) 0.0011(15) -0.0011(16) 0.0074(17)
C9 0.017(3) 0.019(2) 0.0139(19) 0.0076(17) 0.0061(18) 0.0086(19)
C10 0.023(3) 0.018(2) 0.018(2) 0.0024(18) 0.002(2) 0.008(2)
C11 0.023(3) 0.021(3) 0.021(2) 0.0018(19) -0.002(2) 0.006(2)
C12 0.019(3) 0.034(3) 0.024(2) 0.010(2) 0.002(2) 0.015(2)
C13 0.028(3) 0.029(3) 0.022(2) 0.007(2) 0.007(2) 0.020(2)
C14 0.026(3) 0.017(2) 0.021(2) 0.0048(18) 0.000(2) 0.009(2)
C15 0.023(3) 0.027(3) 0.020(2) 0.010(2) 0.004(2) 0.009(2)
C16 0.022(3) 0.032(3) 0.036(3) 0.011(2) 0.003(2) 0.013(2)
C17 0.009(2) 0.017(2) 0.016(2) 0.0057(17) 0.0033(17) 0.0042(17)
C18 0.019(3) 0.015(2) 0.027(2) 0.0030(19) 0.002(2) 0.003(2)
C19 0.021(3) 0.019(3) 0.027(3) 0.006(2) 0.000(2) 0.007(2)
C21 0.031(3) 0.026(3) 0.016(2) 0.0020(19) 0.004(2) 0.013(2)
C22 0.024(3) 0.024(3) 0.024(2) 0.006(2) 0.004(2) 0.015(2)
Pt2 0.01334(11) 0.01322(10) 0.01631(10) 0.00228(7) 0.00180(7) 0.00720(7)
C31 0.014(3) 0.020(3) 0.029(3) 0.003(2) 0.003(2) 0.008(2)
O32 0.031(3) 0.049(3) 0.048(3) 0.009(2) 0.012(2) 0.018(2)
C33 0.033(3) 0.022(3) 0.030(3) 0.004(2) 0.012(2) 0.009(2)
N34 0.016(2) 0.0096(18) 0.0171(18) -0.0016(14) 0.0009(16) 0.0057(15)
C35 0.019(3) 0.016(2) 0.019(2) 0.0035(18) 0.0028(19) 0.011(2)
C36 0.016(3) 0.023(3) 0.021(2) 0.0059(19) 0.0043(19) 0.011(2)
C37 0.021(3) 0.013(2) 0.023(2) 0.0002(18) 0.001(2) 0.009(2)
N38 0.011(2) 0.0127(19) 0.0217(19) 0.0075(15) 0.0019(15) 0.0052(15)
C39 0.016(3) 0.016(2) 0.019(2) 0.0038(17) 0.0007(18) 0.0083(19)
C40 0.022(3) 0.024(3) 0.022(2) 0.003(2) 0.005(2) 0.009(2)
C41 0.031(3) 0.040(3) 0.020(2) 0.003(2) 0.004(2) 0.017(3)
C42 0.025(3) 0.043(4) 0.027(3) 0.018(3) 0.012(2) 0.015(3)
C43 0.019(3) 0.018(2) 0.022(2) 0.0061(19) 0.005(2) 0.005(2)
C44 0.024(3) 0.027(3) 0.023(2) 0.005(2) 0.007(2) 0.013(2)
C45 0.016(2) 0.017(2) 0.017(2) 0.0052(17) 0.0069(18) 0.0105(19)
C46 0.023(3) 0.017(2) 0.023(2) 0.0037(19) 0.003(2) 0.010(2)
C47 0.020(3) 0.029(3) 0.018(2) 0.002(2) 0.000(2) 0.012(2)
C48 0.021(3) 0.030(3) 0.019(2) 0.009(2) 0.002(2) 0.014(2)
C49 0.027(3) 0.024(3) 0.026(2) 0.010(2) 0.008(2) 0.014(2)
C50 0.028(3) 0.019(2) 0.019(2) 0.0058(18) 0.006(2) 0.015(2)
C52 0.025(3) 0.027(3) 0.038(3) 0.016(2) 0.011(3) 0.006(2)
C53 0.019(3) 0.031(3) 0.026(3) 0.010(2) 0.003(2) 0.014(2)
C55 0.024(3) 0.023(3) 0.023(2) 0.010(2) 0.003(2) 0.009(2)

loop_
_atom_type_symbol
_atom_type_description
_atom_type_scat_dispersion_real
_atom_type_scat_dispersion_imag
_atom_type_scat_source
C C 0.0033 0.0016 'International Tables Vol C Tables 4.2.6.8 and 6.1.1.4'
H H 0.0000 0.0000 'International Tables Vol C Tables 4.2.6.8 and 6.1.1.4'
N N 0.0061 0.0033 'International Tables Vol C Tables 4.2.6.8 and 6.1.1.4'
O O 0.0106 0.0060 'International Tables Vol C Tables 4.2.6.8 and 6.1.1.4'
Pt Pt -1.7033 8.3905 'International Tables Vol C Tables 4.2.6.8 and 6.1.1.4'

loop_
_geom_angle_atom_site_label_1
_geom_angle_atom_site_label_2
_geom_angle_atom_site_label_3
_geom_angle
C1 Pt1 N8 174.6(7)
C1 Pt1 N4 94.3(8)
N8 Pt1 N4 90.49(17)
C1 Pt1 C3 84.2(6)
N8 Pt1 C3 91.2(7)
N4 Pt1 C3 176.0(8)
O2 C1 Pt1 176(2)
C5 N4 C9 116.8(4)
C5 N4 Pt1 125.5(3)
C9 N4 Pt1 117.5(3)
N4 C5 C6 124.2(4)
N4 C5 C15 118.8(5)
C6 C5 C15 117.0(5)
C5 C6 C7 130.1(5)
N8 C7 C6 123.1(5)
N8 C7 C16 119.4(4)
C6 C7 C16 117.5(5)
C7 N8 C17 115.3(4)
C7 N8 Pt1 126.3(3)
C17 N8 Pt1 118.4(3)
C10 C9 C14 119.3(5)
C10 C9 N4 121.2(4)
C14 C9 N4 119.5(4)
C11 C10 C9 120.9(5)
C10 C11 C12 119.5(5)
C13 C12 C11 119.6(5)
C12 C13 C14 121.0(5)
C13 C14 C9 119.6(5)
C22 C17 C18 119.4(4)
C22 C17 N8 120.3(4)
C18 C17 N8 120.3(4)
C19 C18 C17 119.6(5)
C55 C19 C18 120.8(5)
C22 C21 C55 119.7(5)
C17 C22 C21 121.1(5)
C31 Pt2 N38 174.33(19)
C31 Pt2 N34 93.7(2)
N38 Pt2 N34 90.55(16)
C31 Pt2 C33 84.1(2)
N38 Pt2 C33 91.9(2)
N34 Pt2 C33 175.1(2)
O32 C31 Pt2 175.5(5)
C35 N34 C39 116.9(4)
C35 N34 Pt2 126.2(3)
C39 N34 Pt2 116.6(3)
N34 C35 C36 122.9(4)
N34 C35 C53 120.2(4)
C36 C35 C53 116.9(5)
C37 C36 C35 128.7(5)
N38 C37 C36 126.4(5)
N38 C37 C44 118.3(4)
C36 C37 C44 115.3(5)
C37 N38 C45 116.6(4)
C37 N38 Pt2 124.9(3)
C45 N38 Pt2 118.4(3)
C43 C39 C40 120.3(5)
C43 C39 N34 119.5(4)
C40 C39 N34 120.2(4)
C39 C40 C41 120.3(5)
C40 C41 C42 119.5(5)
C52 C42 C41 120.5(5)
C39 C43 C52 119.5(5)
C50 C45 C46 120.3(4)
C50 C45 N38 119.8(4)
C46 C45 N38 119.9(4)
C47 C46 C45 119.4(5)
C46 C47 C48 120.3(5)
C49 C48 C47 119.7(4)
C48 C49 C50 120.6(5)
C49 C50 C45 119.6(5)
C42 C52 C43 119.9(5)
C19 C55 C21 119.4(5)

loop_
_geom_bond_atom_site_label_1
_geom_bond_atom_site_label_2
_geom_bond_distance
Pt1 C1 1.848(8)
Pt1 N8 2.065(4)
Pt1 N4 2.069(4)
Pt1 C3 2.079(8)
C1 O2 1.119(9)
C1A O2A 1.124(9)
N4 C5 1.341(7)
N4 C9 1.434(6)
C5 C6 1.380(7)
C5 C15 1.516(7)
C6 C7 1.408(6)
C7 N8 1.338(6)
C7 C16 1.501(8)
N8 C17 1.452(6)
C9 C10 1.391(7)
C9 C14 1.397(7)
C10 C11 1.390(7)
C11 C12 1.397(8)
C12 C13 1.382(8)
C13 C14 1.392(7)
C17 C22 1.379(7)
C17 C18 1.394(7)
C18 C19 1.393(7)
C19 C55 1.382(7)
C21 C22 1.386(7)
C21 C55 1.395(8)
Pt2 C31 1.854(5)
Pt2 N38 2.053(4)
Pt2 N34 2.079(4)
Pt2 C33 2.082(6)
C31 O32 1.126(6)
N34 C35 1.331(7)
N34 C39 1.450(6)
C35 C36 1.410(7)
C35 C53 1.513(7)
C36 C37 1.383(6)
C37 N38 1.321(7)
C37 C44 1.538(8)
N38 C45 1.454(6)
C39 C43 1.383(7)
C39 C40 1.384(7)
C40 C41 1.390(8)
C41 C42 1.393(9)
C42 C52 1.376(9)
C43 C52 1.407(8)
C45 C50 1.395(7)
C45 C46 1.399(7)
C46 C47 1.389(7)
C47 C48 1.401(8)
C48 C49 1.382(8)
C49 C50 1.391(7)

loop_
_geom_torsion_atom_site_label_1
_geom_torsion_atom_site_label_2
_geom_torsion_atom_site_label_3
_geom_torsion_atom_site_label_4
_geom_torsion
N8 Pt1 C1 O2 -40(23)
N4 Pt1 C1 O2 168(17)
C3 Pt1 C1 O2 -9(17)
C1 Pt1 N4 C5 -177.4(6)
N8 Pt1 N4 C5 5.1(4)
C3 Pt1 N4 C5 -109(7)
C1 Pt1 N4 C9 -2.2(6)
N8 Pt1 N4 C9 -179.7(3)
C3 Pt1 N4 C9 66(7)
C9 N4 C5 C6 -179.9(5)
Pt1 N4 C5 C6 -4.7(7)
C9 N4 C5 C15 0.6(7)
Pt1 N4 C5 C15 175.8(4)
N4 C5 C6 C7 0.7(9)
C15 C5 C6 C7 -179.8(5)
C5 C6 C7 N8 1.3(9)
C5 C6 C7 C16 -179.0(5)
C6 C7 N8 C17 -178.6(4)
C16 C7 N8 C17 1.7(7)
C6 C7 N8 Pt1 1.1(7)
C16 C7 N8 Pt1 -178.6(4)
C1 Pt1 N8 C7 -156(8)
N4 Pt1 N8 C7 -3.4(4)
C3 Pt1 N8 C7 172.9(7)
C1 Pt1 N8 C17 24(8)
N4 Pt1 N8 C17 176.3(3)
C3 Pt1 N8 C17 -7.3(7)
C5 N4 C9 C10 -102.1(5)
Pt1 N4 C9 C10 82.4(5)
C5 N4 C9 C14 79.7(6)
Pt1 N4 C9 C14 -95.9(5)
C14 C9 C10 C11 0.4(7)
N4 C9 C10 C11 -177.9(5)
C9 C10 C11 C12 -0.4(8)
C10 C11 C12 C13 0.0(8)
C11 C12 C13 C14 0.4(8)
C12 C13 C14 C9 -0.4(8)
C10 C9 C14 C13 0.1(7)
N4 C9 C14 C13 178.4(5)
C7 N8 C17 C22 -94.0(6)
Pt1 N8 C17 C22 86.2(5)
C7 N8 C17 C18 85.0(6)
Pt1 N8 C17 C18 -94.7(5)
C22 C17 C18 C19 2.6(8)
N8 C17 C18 C19 -176.4(5)
C17 C18 C19 C55 -2.1(8)
C18 C17 C22 C21 -1.9(8)
N8 C17 C22 C21 177.2(5)
C55 C21 C22 C17 0.6(9)
N38 Pt2 C31 O32 -30(8)
N34 Pt2 C31 O32 -169(7)
C33 Pt2 C31 O32 15(7)
C31 Pt2 N34 C35 178.8(4)
N38 Pt2 N34 C35 2.5(4)
C33 Pt2 N34 C35 -118(2)
C31 Pt2 N34 C39 -7.3(4)
N38 Pt2 N34 C39 176.4(3)
C33 Pt2 N34 C39 56(2)
C39 N34 C35 C36 -179.7(5)
Pt2 N34 C35 C36 -5.9(7)
C39 N34 C35 C53 1.4(7)
Pt2 N34 C35 C53 175.3(3)
N34 C35 C36 C37 5.3(9)
C53 C35 C36 C37 -175.9(5)
C35 C36 C37 N38 -0.4(9)
C35 C36 C37 C44 -178.5(5)
C36 C37 N38 C45 176.4(5)
C44 C37 N38 C45 -5.5(6)
C36 C37 N38 Pt2 -3.1(7)
C44 C37 N38 Pt2 175.0(3)
C31 Pt2 N38 C37 -137.5(18)
N34 Pt2 N38 C37 1.8(4)
C33 Pt2 N38 C37 177.6(4)
C31 Pt2 N38 C45 43(2)
N34 Pt2 N38 C45 -177.6(3)
C33 Pt2 N38 C45 -1.9(4)
C35 N34 C39 C43 81.3(6)
Pt2 N34 C39 C43 -93.1(5)
C35 N34 C39 C40 -101.7(6)
Pt2 N34 C39 C40 83.9(5)
C43 C39 C40 C41 0.4(8)
N34 C39 C40 C41 -176.6(5)
C39 C40 C41 C42 -0.6(9)
C40 C41 C42 C52 0.6(9)
C40 C39 C43 C52 -0.2(8)
N34 C39 C43 C52 176.8(5)
C37 N38 C45 C50 91.2(6)
Pt2 N38 C45 C50 -89.3(5)
C37 N38 C45 C46 -90.2(6)
Pt2 N38 C45 C46 89.4(5)
C50 C45 C46 C47 -1.6(8)
N38 C45 C46 C47 179.7(5)
C45 C46 C47 C48 0.8(8)
C46 C47 C48 C49 -0.1(9)
C47 C48 C49 C50 0.1(9)
C48 C49 C50 C45 -0.9(9)
C46 C45 C50 C49 1.7(8)
N38 C45 C50 C49 -179.7(5)
C41 C42 C52 C43 -0.5(9)
C39 C43 C52 C42 0.3(9)
C18 C19 C55 C21 0.9(8)
C22 C21 C55 C19 -0.1(9)
